data_4078928
loop_
_publ_author_name
'Chapp, Timothy W.'
'Schoenfeld, Adam J.'
'Sanderson, Matthew D.'
'Chang, Cory L.'
'Glueck, David S.'
'Golen, James A.'
'Moore, Curtis E.'
'Rheingold, Arnold L.'

_publ_section_title
;
 Synthesis, Structure, Dynamics, and Selective Methylation of Platinum and
 Palladium Diphosphametallacyclobutane Complexes
;
_journal_issue 15
_journal_name_full Organometallics
_journal_page_first 5573
_journal_paper_doi 10.1021/om3005367
_journal_volume 31
_journal_year 2012
_chemical_formula_sum 'C57 H72 P4 Pt'
_chemical_formula_weight 1076.12
_chemical_name_systematic
; 
 ? 
;
_space_group_IT_number 15
_symmetry_cell_setting monoclinic
_symmetry_space_group_name_Hall '-C 2yc'
_symmetry_space_group_name_H-M 'C 1 2/c 1'
_atom_sites_solution_hydrogens geom
_atom_sites_solution_primary direct
_atom_sites_solution_secondary difmap
_audit_creation_method SHELXL-97
_cell_angle_alpha 90.00
_cell_angle_beta 121.312(2)
_cell_angle_gamma 90.00
_cell_formula_units_Z 4
_cell_length_a 33.135(4)
_cell_length_b 9.8628(10)
_cell_length_c 18.4542(19)
_cell_measurement_reflns_used 9953
_cell_measurement_temperature 150(2)
_cell_measurement_theta_max 25.36
_cell_measurement_theta_min 2.34
_cell_volume 5152.5(10)
_computing_cell_refinement 'Bruker SAINT'
_computing_data_collection 'Bruker APEX2'
_computing_data_reduction 'Bruker SAINT'
_computing_molecular_graphics 'Bruker SHELXTL'
_computing_publication_material 'Bruker SHELXTL'
_computing_structure_refinement 'SHELXL-97 (Sheldrick, 2008)'
_computing_structure_solution 'SHELXS-97 (Sheldrick, 2008)'
_diffrn_ambient_temperature 150(2)
_diffrn_measured_fraction_theta_full 0.999
_diffrn_measured_fraction_theta_max 0.997
_diffrn_measurement_device_type 'Bruker APEX CCD'
_diffrn_measurement_method '\f and \w scans'
_diffrn_radiation_monochromator graphite
_diffrn_radiation_source 'fine-focus sealed tube'
_diffrn_radiation_type MoK\a
_diffrn_radiation_wavelength 0.71073
_diffrn_reflns_av_R_equivalents 0.0522
_diffrn_reflns_av_sigmaI/netI 0.0445
_diffrn_reflns_limit_h_max 34
_diffrn_reflns_limit_h_min -40
_diffrn_reflns_limit_k_max 11
_diffrn_reflns_limit_k_min 0
_diffrn_reflns_limit_l_max 22
_diffrn_reflns_limit_l_min 0
_diffrn_reflns_number 4737
_diffrn_reflns_theta_full 25.00
_diffrn_reflns_theta_max 25.41
_diffrn_reflns_theta_min 1.44
_exptl_absorpt_coefficient_mu 2.883
_exptl_absorpt_correction_T_max 0.6716
_exptl_absorpt_correction_T_min 0.4234
_exptl_absorpt_correction_type multi-scan
_exptl_absorpt_process_details TWINABS
_exptl_crystal_colour yellow
_exptl_crystal_density_diffrn 1.387
_exptl_crystal_density_method 'not measured'
_exptl_crystal_description Block
_exptl_crystal_F_000 2208
_exptl_crystal_size_max 0.36
_exptl_crystal_size_mid 0.32
_exptl_crystal_size_min 0.15
_refine_diff_density_max 3.635
_refine_diff_density_min -1.604
_refine_diff_density_rms 0.147
_refine_ls_extinction_method none
_refine_ls_goodness_of_fit_ref 1.080
_refine_ls_hydrogen_treatment constr
_refine_ls_matrix_type full
_refine_ls_number_parameters 287
_refine_ls_number_reflns 4737
_refine_ls_number_restraints 0
_refine_ls_restrained_S_all 1.080
_refine_ls_R_factor_all 0.0418
_refine_ls_R_factor_gt 0.0375
_refine_ls_shift/su_max 0.000
_refine_ls_shift/su_mean 0.000
_refine_ls_structure_factor_coef Fsqd
_refine_ls_weighting_details 'calc w=1/[\s^2^(Fo^2^)+(0.0557P)^2^+32.0657P] where P=(Fo^2^+2Fc^2^)/3'
_refine_ls_weighting_scheme calc
_refine_ls_wR_factor_gt 0.1002
_refine_ls_wR_factor_ref 0.1020
_reflns_number_gt 4342
_reflns_number_total 4737
_reflns_threshold_expression >2sigma(I)
_cod_data_source_file om3005367_si_002.cif
_cod_data_source_block glu306_0m
_cod_depositor_comments
;
The following automatic conversions were performed:

'_symmetry_cell_setting' value 'Monoclinic' changed to 'monoclinic'
according to /home/saulius/struct/CIF-dictionaries/cif_core.dic
dictionary named 'cif_core.dic' version 2.4.2 from 2011-04-26.

Automatic conversion script
Id: cif_fix_values 1891 2012-01-12 08:04:46Z andrius 
;
_cod_original_cell_volume 5152.5(9)
_cod_original_sg_symbol_H-M C2/c
_cod_database_code 4078928

loop_
_symmetry_equiv_pos_as_xyz
'x, y, z'
'-x, y, -z+1/2'
'x+1/2, y+1/2, z'
'-x+1/2, y+1/2, -z+1/2'
'-x, -y, -z'
'x, -y, z-1/2'
'-x+1/2, -y+1/2, -z'
'x+1/2, -y+1/2, z-1/2'

loop_
_atom_site_label
_atom_site_type_symbol
_atom_site_fract_x
_atom_site_fract_y
_atom_site_fract_z
_atom_site_U_iso_or_equiv
_atom_site_adp_type
_atom_site_occupancy
_atom_site_symmetry_multiplicity
_atom_site_calc_flag
_atom_site_refinement_flags
C1 C 0.01367(16) 1.1123(5) 0.2987(3) 0.0177(10) Uani 1 1 d .
H1A H -0.0085 1.1119 0.3194 0.021 Uiso 1 1 calc R
H1B H 0.0338 1.1940 0.3210 0.021 Uiso 1 1 calc R
C2 C 0.0000 0.4672(7) 0.2500 0.0181(14) Uani 1 2 d S
H2A H -0.0151 0.4096 0.2733 0.022 Uiso 0.50 1 calc PR
H2B H 0.0151 0.4096 0.2267 0.022 Uiso 0.50 1 calc PR
C3 C 0.07006(17) 0.9497(5) 0.4463(3) 0.0182(10) Uani 1 1 d .
C4 C 0.04067(18) 0.8825(6) 0.4672(3) 0.0255(12) Uani 1 1 d .
H4 H 0.0135 0.8361 0.4246 0.031 Uiso 1 1 calc R
C5 C 0.0510(2) 0.8830(6) 0.5505(3) 0.0274(12) Uani 1 1 d .
H5 H 0.0308 0.8377 0.5647 0.033 Uiso 1 1 calc R
C6 C 0.09088(19) 0.9496(6) 0.6126(3) 0.0271(12) Uani 1 1 d .
H6 H 0.0977 0.9506 0.6693 0.033 Uiso 1 1 calc R
C7 C 0.12056(19) 1.0142(6) 0.5927(3) 0.0289(13) Uani 1 1 d .
H7 H 0.1483 1.0578 0.6358 0.035 Uiso 1 1 calc R
C8 C 0.10989(18) 1.0156(6) 0.5088(3) 0.0242(11) Uani 1 1 d .
H8 H 0.1300 1.0618 0.4947 0.029 Uiso 1 1 calc R
C9 C 0.10350(16) 1.0086(5) 0.3345(3) 0.0185(10) Uani 1 1 d .
C10 C 0.11564(18) 1.1431(6) 0.3321(3) 0.0237(11) Uani 1 1 d .
H10 H 0.0948 1.2136 0.3269 0.028 Uiso 1 1 calc R
C11 C 0.15785(19) 1.1757(6) 0.3371(4) 0.0268(12) Uani 1 1 d .
H11 H 0.1658 1.2678 0.3356 0.032 Uiso 1 1 calc R
C12 C 0.18836(18) 1.0731(6) 0.3442(4) 0.0274(12) Uani 1 1 d .
H12 H 0.2173 1.0946 0.3477 0.033 Uiso 1 1 calc R
C13 C 0.17654(19) 0.9405(6) 0.3462(4) 0.0286(12) Uani 1 1 d .
H13 H 0.1976 0.8706 0.3513 0.034 Uiso 1 1 calc R
C14 C 0.13454(18) 0.9061(6) 0.3409(3) 0.0252(12) Uani 1 1 d .
H14 H 0.1268 0.8136 0.3416 0.030 Uiso 1 1 calc R
C15 C 0.09964(16) 0.5676(5) 0.3349(3) 0.0158(10) Uani 1 1 d .
C16 C 0.14071(17) 0.5561(5) 0.4174(3) 0.0180(10) Uani 1 1 d .
C17 C 0.18532(17) 0.5510(5) 0.4255(3) 0.0192(10) Uani 1 1 d .
H17 H 0.2126 0.5465 0.4808 0.023 Uiso 1 1 calc R
C18 C 0.19153(17) 0.5522(5) 0.3575(3) 0.0193(11) Uani 1 1 d .
C19 C 0.15101(17) 0.5569(5) 0.2767(3) 0.0195(10) Uani 1 1 d .
H19 H 0.1542 0.5541 0.2285 0.023 Uiso 1 1 calc R
C20 C 0.10575(17) 0.5658(5) 0.2647(3) 0.0171(10) Uani 1 1 d .
C21 C 0.13902(18) 0.5459(6) 0.4975(3) 0.0232(11) Uani 1 1 d .
H21 H 0.1055 0.5589 0.4817 0.028 Uiso 1 1 calc R
C22 C 0.1690(2) 0.6531(7) 0.5635(4) 0.0365(14) Uani 1 1 d .
H22A H 0.2022 0.6408 0.5814 0.055 Uiso 1 1 calc R
H22B H 0.1654 0.6438 0.6128 0.055 Uiso 1 1 calc R
H22C H 0.1585 0.7436 0.5388 0.055 Uiso 1 1 calc R
C23 C 0.1546(3) 0.4036(7) 0.5365(4) 0.0406(16) Uani 1 1 d .
H23A H 0.1343 0.3353 0.4948 0.061 Uiso 1 1 calc R
H23B H 0.1520 0.3967 0.5869 0.061 Uiso 1 1 calc R
H23C H 0.1875 0.3882 0.5525 0.061 Uiso 1 1 calc R
C24 C 0.24102(17) 0.5429(6) 0.3714(3) 0.0232(11) Uani 1 1 d .
H24 H 0.2629 0.5945 0.4243 0.028 Uiso 1 1 calc R
C25 C 0.25750(19) 0.3949(6) 0.3858(4) 0.0352(14) Uani 1 1 d .
H25A H 0.2585 0.3598 0.4364 0.053 Uiso 1 1 calc R
H25B H 0.2891 0.3896 0.3938 0.053 Uiso 1 1 calc R
H25C H 0.2354 0.3405 0.3364 0.053 Uiso 1 1 calc R
C26 C 0.24493(18) 0.6041(6) 0.2990(4) 0.0275(12) Uani 1 1 d .
H26A H 0.2284 0.5457 0.2489 0.041 Uiso 1 1 calc R
H26B H 0.2783 0.6112 0.3165 0.041 Uiso 1 1 calc R
H26C H 0.2306 0.6945 0.2853 0.041 Uiso 1 1 calc R
C27 C 0.06504(16) 0.5741(6) 0.1722(3) 0.0194(10) Uani 1 1 d .
H27 H 0.0352 0.5871 0.1725 0.023 Uiso 1 1 calc R
C28 C 0.0704(2) 0.6953(6) 0.1266(4) 0.0282(12) Uani 1 1 d .
H28A H 0.0998 0.6864 0.1264 0.042 Uiso 1 1 calc R
H28B H 0.0714 0.7790 0.1562 0.042 Uiso 1 1 calc R
H28C H 0.0436 0.6986 0.0681 0.042 Uiso 1 1 calc R
C29 C 0.0603(2) 0.4422(6) 0.1255(3) 0.0292(13) Uani 1 1 d .
H29A H 0.0317 0.4453 0.0690 0.044 Uiso 1 1 calc R
H29B H 0.0583 0.3660 0.1575 0.044 Uiso 1 1 calc R
H29C H 0.0880 0.4304 0.1200 0.044 Uiso 1 1 calc R
P1 P 0.05027(4) 0.95835(13) 0.33384(8) 0.0151(3) Uani 1 1 d .
P2 P 0.04228(4) 0.59342(13) 0.32965(8) 0.0164(3) Uani 1 1 d .
Pt1 Pt 0.0000 0.78539(3) 0.2500 0.01266(10) Uani 1 2 d S

loop_
_atom_site_aniso_label
_atom_site_aniso_U_11
_atom_site_aniso_U_22
_atom_site_aniso_U_33
_atom_site_aniso_U_23
_atom_site_aniso_U_13
_atom_site_aniso_U_12
C1 0.020(2) 0.017(2) 0.018(3) -0.003(2) 0.012(2) -0.0006(19)
C2 0.015(3) 0.019(4) 0.020(3) 0.000 0.008(3) 0.000
C3 0.022(2) 0.019(3) 0.015(2) 0.000(2) 0.011(2) 0.003(2)
C4 0.027(3) 0.030(3) 0.021(3) -0.001(2) 0.014(2) -0.007(2)
C5 0.041(3) 0.027(3) 0.024(3) 0.004(2) 0.024(3) -0.003(2)
C6 0.035(3) 0.031(3) 0.015(2) 0.003(2) 0.013(2) 0.009(2)
C7 0.024(3) 0.041(3) 0.018(3) -0.006(2) 0.008(2) 0.001(2)
C8 0.023(3) 0.036(3) 0.017(2) -0.005(2) 0.013(2) -0.006(2)
C9 0.019(2) 0.022(3) 0.012(2) 0.001(2) 0.007(2) -0.002(2)
C10 0.025(3) 0.021(3) 0.027(3) -0.001(2) 0.015(2) -0.001(2)
C11 0.030(3) 0.021(3) 0.034(3) 0.000(2) 0.020(3) -0.008(2)
C12 0.021(3) 0.033(3) 0.029(3) -0.002(3) 0.014(2) -0.004(2)
C13 0.028(3) 0.026(3) 0.038(3) 0.001(3) 0.022(3) 0.001(2)
C14 0.026(3) 0.023(3) 0.030(3) 0.000(2) 0.017(2) -0.001(2)
C15 0.019(2) 0.012(2) 0.016(2) 0.0013(19) 0.009(2) 0.0016(18)
C16 0.020(2) 0.018(3) 0.019(2) -0.002(2) 0.012(2) -0.0004(19)
C17 0.020(2) 0.019(3) 0.017(2) 0.001(2) 0.008(2) -0.0015(19)
C18 0.020(2) 0.016(3) 0.021(3) 0.002(2) 0.010(2) -0.0011(19)
C19 0.023(3) 0.023(3) 0.016(2) 0.000(2) 0.012(2) 0.000(2)
C20 0.022(2) 0.013(2) 0.020(2) 0.000(2) 0.013(2) -0.0008(19)
C21 0.021(3) 0.031(3) 0.016(2) -0.002(2) 0.008(2) 0.001(2)
C22 0.051(4) 0.035(3) 0.026(3) -0.006(3) 0.021(3) -0.003(3)
C23 0.065(4) 0.035(4) 0.031(3) 0.003(3) 0.032(3) -0.010(3)
C24 0.018(2) 0.030(3) 0.022(3) -0.002(2) 0.011(2) -0.002(2)
C25 0.021(3) 0.033(3) 0.053(4) 0.008(3) 0.020(3) 0.005(2)
C26 0.021(3) 0.036(3) 0.028(3) 0.000(3) 0.016(2) -0.002(2)
C27 0.017(2) 0.028(3) 0.017(2) 0.003(2) 0.011(2) 0.004(2)
C28 0.027(3) 0.036(3) 0.025(3) 0.011(2) 0.016(2) 0.007(2)
C29 0.033(3) 0.037(3) 0.016(2) -0.005(2) 0.011(2) 0.001(2)
P1 0.0171(6) 0.0160(6) 0.0126(6) -0.0001(5) 0.0080(5) -0.0016(5)
P2 0.0170(6) 0.0179(6) 0.0150(6) 0.0020(5) 0.0088(5) 0.0003(5)
Pt1 0.01713(15) 0.01199(15) 0.01118(14) 0.000 0.00900(11) 0.000

loop_
_atom_type_symbol
_atom_type_description
_atom_type_scat_dispersion_real
_atom_type_scat_dispersion_imag
_atom_type_scat_source
C C 0.0033 0.0016 'International Tables Vol C Tables 4.2.6.8 and 6.1.1.4'
H H 0.0000 0.0000 'International Tables Vol C Tables 4.2.6.8 and 6.1.1.4'
P P 0.1023 0.0942 'International Tables Vol C Tables 4.2.6.8 and 6.1.1.4'
Pt Pt -1.7033 8.3905 'International Tables Vol C Tables 4.2.6.8 and 6.1.1.4'

loop_
_geom_angle_atom_site_label_1
_geom_angle_atom_site_label_2
_geom_angle_atom_site_label_3
_geom_angle
_geom_angle_site_symmetry_1
_geom_angle_site_symmetry_3
C1 C1 P1 107.0(3) 2 .
P2 C2 P2 97.0(3) . 2
C8 C3 C4 119.7(5) . .
C8 C3 P1 123.4(4) . .
C4 C3 P1 116.7(4) . .
C3 C4 C5 120.0(5) . .
C6 C5 C4 119.9(5) . .
C7 C6 C5 120.5(5) . .
C6 C7 C8 119.8(5) . .
C3 C8 C7 120.2(5) . .
C10 C9 C14 118.5(5) . .
C10 C9 P1 123.5(4) . .
C14 C9 P1 117.9(4) . .
C11 C10 C9 121.0(5) . .
C12 C11 C10 119.8(5) . .
C13 C12 C11 119.6(5) . .
C12 C13 C14 121.4(5) . .
C13 C14 C9 119.7(5) . .
C20 C15 C16 117.9(4) . .
C20 C15 P2 125.5(4) . .
C16 C15 P2 116.5(4) . .
C17 C16 C15 118.8(5) . .
C17 C16 C21 117.7(4) . .
C15 C16 C21 123.4(4) . .
C18 C17 C16 123.5(5) . .
C17 C18 C19 117.3(5) . .
C17 C18 C24 120.3(4) . .
C19 C18 C24 122.4(5) . .
C18 C19 C20 121.9(5) . .
C19 C20 C15 120.5(4) . .
C19 C20 C27 115.5(4) . .
C15 C20 C27 124.0(4) . .
C16 C21 C22 113.3(5) . .
C16 C21 C23 110.1(5) . .
C22 C21 C23 109.7(5) . .
C18 C24 C26 113.6(4) . .
C18 C24 C25 110.0(4) . .
C26 C24 C25 110.0(5) . .
C29 C27 C28 111.4(4) . .
C29 C27 C20 110.9(4) . .
C28 C27 C20 111.6(4) . .
C3 P1 C9 103.3(2) . .
C3 P1 C1 102.8(2) . .
C9 P1 C1 103.6(2) . .
C3 P1 Pt1 115.63(17) . .
C9 P1 Pt1 124.01(17) . .
C1 P1 Pt1 104.96(16) . .
C15 P2 C2 105.94(18) . .
C15 P2 Pt1 113.59(16) . .
C2 P2 Pt1 94.84(17) . .
P1 Pt1 P1 85.53(6) . 2
P1 Pt1 P2 172.71(4) . 2
P1 Pt1 P2 100.73(4) 2 2
P1 Pt1 P2 100.73(4) . .
P1 Pt1 P2 172.71(4) 2 .
P2 Pt1 P2 73.28(6) 2 .

loop_
_geom_bond_atom_site_label_1
_geom_bond_atom_site_label_2
_geom_bond_distance
_geom_bond_site_symmetry_2
C1 C1 1.535(9) 2
C1 P1 1.838(5) .
C2 P2 1.880(5) .
C2 P2 1.880(5) 2
C3 C8 1.383(7) .
C3 C4 1.389(7) .
C3 P1 1.824(5) .
C4 C5 1.389(7) .
C5 C6 1.384(8) .
C6 C7 1.372(8) .
C7 C8 1.397(7) .
C9 C10 1.394(7) .
C9 C14 1.403(7) .
C9 P1 1.826(5) .
C10 C11 1.391(7) .
C11 C12 1.387(8) .
C12 C13 1.372(8) .
C13 C14 1.385(7) .
C15 C20 1.412(7) .
C15 C16 1.425(7) .
C15 P2 1.870(5) .
C16 C17 1.408(7) .
C16 C21 1.511(7) .
C17 C18 1.373(7) .
C18 C19 1.395(7) .
C18 C24 1.525(7) .
C19 C20 1.400(7) .
C20 C27 1.532(7) .
C21 C22 1.527(8) .
C21 C23 1.539(8) .
C24 C26 1.532(7) .
C24 C25 1.533(8) .
C27 C29 1.522(8) .
C27 C28 1.525(7) .
P1 Pt1 2.3238(12) .
P2 Pt1 2.3595(13) .
Pt1 P1 2.3238(12) 2
Pt1 P2 2.3595(13) 2
